data_4102549
loop_
_publ_author_name
'Douglas B. Grotjahn'
'John E. Kraus'
'Hani Amouri'
'Marie-Noelle Rager'
'Andrew L. Cooksy'
'Amy J. Arita'
'Sara A. Cortes-Llamas'
'Arthur A. Mallari'
'Antonio G. DiPasquale'
'Curtis E. Moore'
'Louise M. Liable-Sands'
'James D. Golen'
'Lev N. Zakharov'
'Arnold L. Rheingold'

_publ_section_title
;
 Multimodal Study of Secondary Interactions in Cp*Ir Complexes of
 Imidazolylphosphines Bearing an NH Group
;
_journal_name_full 'Journal of the American Chemical Society'
_journal_page_first 7919
_journal_page_last 7934
_journal_paper_doi 10.1021/ja906712g
_journal_volume 132
_journal_year 2010
_chemical_formula_moiety 'C19 H32 Cl Ir N2 P, C24 B F20'
_chemical_formula_sum 'C43 H32 B Cl F20 Ir N2 P'
_chemical_formula_weight 1226.14
_chemical_name_common JK_00K
_chemical_name_systematic
;
 ?
;
_space_group.centring_type P

_space_group_IT_number 14
_space_group.IT_number 14

_symmetry_cell_setting monoclinic
_symmetry_space_group_name_Hall '-P 2yn'
_symmetry_space_group_name_H-M 'P 1 21/n 1'
_atom_sites_solution_hydrogens geom
_atom_sites_solution_primary direct
_atom_sites_solution_secondary difmap
_audit_creation_method SHELXL-97
_cell_angle_alpha 90.00
_cell_angle_beta 104.693(2)
_cell_angle_gamma 90.00
_cell_formula_units_Z 4
_cell_length_a 15.4070(16)
_cell_length_b 12.5200(13)
_cell_length_c 23.931(2)
_cell_measurement_reflns_used 6861
_cell_measurement_temperature 208(2)
_cell_measurement_theta_max 28.07
_cell_measurement_theta_min 2.40
_cell_volume 4465.2(8)
_computing_cell_refinement 'Bruker SMART'
_computing_data_collection 'Bruker SMART'
_computing_data_reduction 'Bruker SAINT'
_computing_molecular_graphics ORTEP-32
_computing_publication_material WinGX
_computing_structure_refinement 'SHELXL-97 (Sheldrick, 1997)'
_computing_structure_solution SIR-2004
_diffrn_ambient_temperature 208(2)
_diffrn_measured_fraction_theta_full 0.999
_diffrn_measured_fraction_theta_max 0.958
_diffrn_measurement_device_type 'CCD area detector'
_diffrn_measurement_method 'phi and omega scans'
_diffrn_radiation_monochromator graphite
_diffrn_radiation_source 'fine-focus sealed tube'
_diffrn_radiation_type MoK\a
_diffrn_radiation_wavelength 0.71073
_diffrn_reflns_av_R_equivalents 0.0406
_diffrn_reflns_av_sigmaI/netI 0.0451
_diffrn_reflns_limit_h_max 19
_diffrn_reflns_limit_h_min -20
_diffrn_reflns_limit_k_max 16
_diffrn_reflns_limit_k_min -16
_diffrn_reflns_limit_l_max 31
_diffrn_reflns_limit_l_min -30
_diffrn_reflns_number 30440
_diffrn_reflns_theta_full 25.00
_diffrn_reflns_theta_max 28.11
_diffrn_reflns_theta_min 2.12
_exptl_absorpt_coefficient_mu 3.205
_exptl_absorpt_correction_T_max 0.6449
_exptl_absorpt_correction_T_min 0.5666
_exptl_absorpt_correction_type multi-scan
_exptl_absorpt_process_details SADABS
_exptl_crystal_colour yellow
_exptl_crystal_density_diffrn 1.824
_exptl_crystal_density_method 'not measured'
_exptl_crystal_description block
_exptl_crystal_F_000 2392
_exptl_crystal_size_max 0.20
_exptl_crystal_size_mid 0.20
_exptl_crystal_size_min 0.15
_refine_diff_density_max 2.052
_refine_diff_density_min -1.037
_refine_diff_density_rms 0.099
_refine_ls_extinction_method none
_refine_ls_goodness_of_fit_ref 1.056
_refine_ls_hydrogen_treatment constr
_refine_ls_matrix_type full
_refine_ls_number_parameters 631
_refine_ls_number_reflns 10434
_refine_ls_number_restraints 0
_refine_ls_restrained_S_all 1.056
_refine_ls_R_factor_all 0.0389
_refine_ls_R_factor_gt 0.0309
_refine_ls_shift/su_max 0.002
_refine_ls_shift/su_mean 0.000
_refine_ls_structure_factor_coef Fsqd
_refine_ls_weighting_details 'calc w=1/[\s^2^(Fo^2^)+(0.0386P)^2^+0.4728P] where P=(Fo^2^+2Fc^2^)/3'
_refine_ls_weighting_scheme calc
_refine_ls_wR_factor_gt 0.0761
_refine_ls_wR_factor_ref 0.0794
_reflns_number_gt 8855
_reflns_number_total 10434
_reflns_threshold_expression >2sigma(I)
_cod_data_source_file ja906712g_si_008.cif
_cod_data_source_block grot206
_cod_depositor_comments
;
The following automatic conversions were performed:

'_space_group.centring_type' value 'primitive' was replaced with the
value 'P' as specified in the replacement file
'/home/antanas/src/cod-tools/trunk/data/replacement-values/replacement_values.lst'.

Automatic conversion script
Id: cif_fix_values 5642 2017-10-24 12:04:52Z antanas 
;
_cod_database_code 4102549

loop_
_symmetry_equiv_pos_as_xyz
'x, y, z'
'-x+1/2, y+1/2, -z+1/2'
'-x, -y, -z'
'x-1/2, -y-1/2, z-1/2'

loop_
_atom_site_label
_atom_site_type_symbol
_atom_site_fract_x
_atom_site_fract_y
_atom_site_fract_z
_atom_site_U_iso_or_equiv
_atom_site_adp_type
_atom_site_occupancy
_atom_site_symmetry_multiplicity
_atom_site_calc_flag
_atom_site_refinement_flags
C1 C 0.0533(2) 0.1189(2) 0.37816(13) 0.0275(6) Uani 1 1 d .
C2 C -0.0122(2) 0.1816(3) 0.33782(14) 0.0283(7) Uani 1 1 d .
C3 C 0.0142(2) 0.2907(2) 0.34506(14) 0.0295(7) Uani 1 1 d .
C4 C 0.0998(2) 0.2967(2) 0.38829(14) 0.0279(7) Uani 1 1 d .
C5 C 0.1221(2) 0.1905(2) 0.40885(13) 0.0267(6) Uani 1 1 d .
C6 C 0.0424(2) 0.0060(3) 0.39443(14) 0.0351(7) Uani 1 1 d .
H6A H 0.0068 0.0035 0.4225 0.053 Uiso 1 1 calc R
H6B H 0.1009 -0.0251 0.4110 0.053 Uiso 1 1 calc R
H6C H 0.0123 -0.0341 0.3603 0.053 Uiso 1 1 calc R
C7 C -0.0996(2) 0.1410(3) 0.30093(14) 0.0385(8) Uani 1 1 d .
H7A H -0.1443 0.1411 0.3231 0.058 Uiso 1 1 calc R
H7B H -0.0916 0.0688 0.2884 0.058 Uiso 1 1 calc R
H7C H -0.1193 0.1868 0.2674 0.058 Uiso 1 1 calc R
C8 C -0.0368(2) 0.3842(3) 0.31516(16) 0.0445(9) Uani 1 1 d .
H8A H -0.0765 0.3612 0.2789 0.067 Uiso 1 1 calc R
H8B H 0.0049 0.4371 0.3076 0.067 Uiso 1 1 calc R
H8C H -0.0718 0.4152 0.3395 0.067 Uiso 1 1 calc R
C9 C 0.1492(3) 0.3960(3) 0.40962(15) 0.0403(8) Uani 1 1 d .
H9A H 0.1230 0.4293 0.4381 0.060 Uiso 1 1 calc R
H9B H 0.1455 0.4448 0.3776 0.060 Uiso 1 1 calc R
H9C H 0.2117 0.3792 0.4272 0.060 Uiso 1 1 calc R
C10 C 0.2034(2) 0.1590(3) 0.45524(14) 0.0342(7) Uani 1 1 d .
H10A H 0.2520 0.2081 0.4553 0.051 Uiso 1 1 calc R
H10B H 0.2213 0.0871 0.4479 0.051 Uiso 1 1 calc R
H10C H 0.1893 0.1613 0.4925 0.051 Uiso 1 1 calc R
C11 C 0.2496(2) 0.1003(3) 0.27594(14) 0.0308(7) Uani 1 1 d .
C12 C 0.3904(2) 0.1351(3) 0.31567(16) 0.0436(9) Uani 1 1 d .
H12 H 0.4534 0.1349 0.3241 0.052 Uiso 1 1 calc R
C13 C 0.3394(2) 0.1919(3) 0.34352(17) 0.0400(9) Uani 1 1 d .
H13 H 0.3605 0.2394 0.3744 0.048 Uiso 1 1 calc R
C14 C 0.1226(2) -0.0738(3) 0.25045(16) 0.0412(8) Uani 1 1 d .
H14 H 0.1499 -0.1052 0.2210 0.049 Uiso 1 1 calc R
C15 C 0.1759(3) -0.1151(3) 0.30906(17) 0.0474(9) Uani 1 1 d .
H15A H 0.1539 -0.0816 0.3394 0.071 Uiso 1 1 calc R
H15B H 0.2389 -0.0979 0.3144 0.071 Uiso 1 1 calc R
H15C H 0.1688 -0.1919 0.3107 0.071 Uiso 1 1 calc R
C16 C 0.0236(3) -0.1092(3) 0.23537(19) 0.0550(11) Uani 1 1 d .
H16A H 0.0204 -0.1855 0.2417 0.083 Uiso 1 1 calc R
H16B H -0.0042 -0.0930 0.1952 0.083 Uiso 1 1 calc R
H16C H -0.0078 -0.0715 0.2598 0.083 Uiso 1 1 calc R
C17 C 0.1040(2) 0.1093(3) 0.16904(14) 0.0413(8) Uani 1 1 d .
H17 H 0.1350 0.1777 0.1665 0.050 Uiso 1 1 calc R
C18 C 0.0036(3) 0.1315(4) 0.14829(17) 0.0646(13) Uani 1 1 d .
H18A H -0.0107 0.1545 0.1083 0.097 Uiso 1 1 calc R
H18B H -0.0127 0.1873 0.1719 0.097 Uiso 1 1 calc R
H18C H -0.0296 0.0670 0.1515 0.097 Uiso 1 1 calc R
C19 C 0.1359(3) 0.0306(4) 0.13036(17) 0.0598(12) Uani 1 1 d .
H19A H 0.1070 -0.0378 0.1316 0.090 Uiso 1 1 calc R
H19B H 0.2005 0.0221 0.1438 0.090 Uiso 1 1 calc R
H19C H 0.1208 0.0573 0.0910 0.090 Uiso 1 1 calc R
C20 C 0.2618(2) -0.1532(2) 0.58034(13) 0.0284(6) Uani 1 1 d .
C21 C 0.3330(2) -0.1375(2) 0.62830(14) 0.0318(7) Uani 1 1 d .
C22 C 0.3449(2) -0.0497(3) 0.66328(14) 0.0397(8) Uani 1 1 d .
C23 C 0.2832(3) 0.0324(3) 0.65084(15) 0.0402(8) Uani 1 1 d .
C24 C 0.2126(2) 0.0228(3) 0.60340(15) 0.0352(7) Uani 1 1 d .
C25 C 0.2024(2) -0.0684(2) 0.56979(13) 0.0302(7) Uani 1 1 d .
C26 C 0.26939(19) -0.3729(2) 0.57750(13) 0.0271(6) Uani 1 1 d .
C27 C 0.2566(2) -0.3868(3) 0.63182(13) 0.0300(7) Uani 1 1 d .
C28 C 0.2580(2) -0.4848(3) 0.65890(14) 0.0340(7) Uani 1 1 d .
C29 C 0.2711(2) -0.5760(2) 0.63035(14) 0.0329(7) Uani 1 1 d .
C30 C 0.2828(2) -0.5679(2) 0.57598(14) 0.0326(7) Uani 1 1 d .
C31 C 0.2816(2) -0.4690(3) 0.55106(13) 0.0292(7) Uani 1 1 d .
C32 C 0.1678(2) -0.2797(2) 0.48878(13) 0.0276(6) Uani 1 1 d .
C33 C 0.0865(2) -0.2860(3) 0.50393(15) 0.0323(7) Uani 1 1 d .
C34 C 0.0057(2) -0.3087(3) 0.46580(17) 0.0379(8) Uani 1 1 d .
C35 C 0.0029(2) -0.3294(3) 0.40911(15) 0.0382(8) Uani 1 1 d .
C36 C 0.0804(2) -0.3263(3) 0.39203(14) 0.0331(7) Uani 1 1 d .
C37 C 0.1606(2) -0.3020(2) 0.43152(14) 0.0291(7) Uani 1 1 d .
C38 C 0.3499(2) -0.2373(3) 0.51447(13) 0.0289(6) Uani 1 1 d .
C39 C 0.3476(2) -0.1515(3) 0.47720(15) 0.0352(7) Uani 1 1 d .
C40 C 0.4184(3) -0.1168(3) 0.45692(16) 0.0440(9) Uani 1 1 d .
C41 C 0.4989(3) -0.1691(3) 0.47431(18) 0.0462(9) Uani 1 1 d .
C42 C 0.5058(2) -0.2547(3) 0.51043(15) 0.0384(8) Uani 1 1 d .
C43 C 0.4331(2) -0.2858(2) 0.53026(14) 0.0316(7) Uani 1 1 d .
B1 B 0.2617(2) -0.2603(3) 0.54027(15) 0.0265(7) Uani 1 1 d .
N1 N 0.25165(18) 0.1675(2) 0.31843(12) 0.0323(6) Uani 1 1 d .
N2 N 0.33377(18) 0.0784(2) 0.27328(13) 0.0391(7) Uani 1 1 d .
H2 H 0.3492 0.0356 0.2488 0.047 Uiso 1 1 calc R
F1 F 0.39681(13) -0.21390(15) 0.64334(9) 0.0402(5) Uani 1 1 d .
F2 F 0.41593(15) -0.04257(18) 0.70964(10) 0.0566(6) Uani 1 1 d .
F3 F 0.29344(17) 0.11910(16) 0.68439(10) 0.0577(6) Uani 1 1 d .
F4 F 0.15176(14) 0.10266(15) 0.59001(9) 0.0471(5) Uani 1 1 d .
F5 F 0.12986(13) -0.06883(15) 0.52390(8) 0.0397(5) Uani 1 1 d .
F6 F 0.24060(15) -0.30309(14) 0.66345(9) 0.0413(5) Uani 1 1 d .
F7 F 0.24571(14) -0.49146(17) 0.71248(8) 0.0484(5) Uani 1 1 d .
F8 F 0.27328(15) -0.67128(16) 0.65603(10) 0.0494(5) Uani 1 1 d .
F9 F 0.29672(15) -0.65637(16) 0.54806(9) 0.0485(5) Uani 1 1 d .
F10 F 0.29523(13) -0.46644(15) 0.49749(8) 0.0375(4) Uani 1 1 d .
F11 F 0.08480(13) -0.26869(17) 0.55923(8) 0.0412(5) Uani 1 1 d .
F12 F -0.06986(14) -0.31221(19) 0.48362(11) 0.0548(6) Uani 1 1 d .
F13 F -0.07509(14) -0.3532(2) 0.37096(9) 0.0591(6) Uani 1 1 d .
F14 F 0.07962(13) -0.34995(17) 0.33665(8) 0.0441(5) Uani 1 1 d .
F15 F 0.23332(13) -0.30371(15) 0.40987(8) 0.0372(5) Uani 1 1 d .
F16 F 0.26988(13) -0.09583(16) 0.45901(9) 0.0436(5) Uani 1 1 d .
F17 F 0.40919(17) -0.03245(19) 0.42165(11) 0.0691(7) Uani 1 1 d .
F18 F 0.57008(16) -0.1366(2) 0.45571(11) 0.0684(7) Uani 1 1 d .
F19 F 0.58391(14) -0.30770(18) 0.52766(10) 0.0527(6) Uani 1 1 d .
F20 F 0.44876(12) -0.36891(16) 0.56743(8) 0.0393(5) Uani 1 1 d .
P1 P 0.13268(5) 0.07159(7) 0.24581(3) 0.02837(17) Uani 1 1 d .
Cl1 Cl 0.12906(7) 0.33594(7) 0.25033(4) 0.0468(2) Uani 1 1 d .
Ir1 Ir 0.115805(7) 0.197494(9) 0.317047(5) 0.02429(5) Uani 1 1 d .

loop_
_atom_site_aniso_label
_atom_site_aniso_U_11
_atom_site_aniso_U_22
_atom_site_aniso_U_33
_atom_site_aniso_U_23
_atom_site_aniso_U_13
_atom_site_aniso_U_12
C1 0.0273(15) 0.0296(16) 0.0285(15) -0.0011(12) 0.0128(12) 0.0010(12)
C2 0.0263(15) 0.0318(17) 0.0293(16) 0.0006(12) 0.0118(13) 0.0024(13)
C3 0.0292(16) 0.0317(17) 0.0292(16) 0.0018(13) 0.0102(13) 0.0050(13)
C4 0.0341(17) 0.0259(16) 0.0242(15) -0.0025(12) 0.0085(13) 0.0029(13)
C5 0.0292(16) 0.0275(16) 0.0258(15) -0.0017(12) 0.0110(12) 0.0022(12)
C6 0.0415(19) 0.0304(17) 0.0358(17) 0.0038(14) 0.0143(14) -0.0043(14)
C7 0.0282(17) 0.048(2) 0.0375(18) -0.0040(16) 0.0053(14) -0.0020(15)
C8 0.044(2) 0.041(2) 0.048(2) 0.0105(17) 0.0101(16) 0.0148(17)
C9 0.055(2) 0.0275(17) 0.0392(19) -0.0064(14) 0.0129(16) -0.0029(16)
C10 0.0364(18) 0.0323(17) 0.0304(17) 0.0012(14) 0.0021(13) 0.0029(15)
C11 0.0295(16) 0.0283(16) 0.0362(17) -0.0021(13) 0.0114(13) -0.0003(13)
C12 0.0274(17) 0.045(2) 0.057(2) -0.0004(18) 0.0086(16) -0.0037(15)
C13 0.0290(17) 0.041(2) 0.046(2) -0.0058(15) 0.0025(15) -0.0091(15)
C14 0.050(2) 0.0332(19) 0.045(2) -0.0135(15) 0.0207(17) -0.0079(16)
C15 0.055(2) 0.035(2) 0.059(2) 0.0087(17) 0.0258(19) 0.0073(17)
C16 0.057(2) 0.047(2) 0.062(3) -0.013(2) 0.017(2) -0.023(2)
C17 0.046(2) 0.051(2) 0.0280(17) -0.0013(15) 0.0120(15) -0.0110(17)
C18 0.052(3) 0.094(4) 0.041(2) 0.012(2) -0.0006(18) 0.005(2)
C19 0.072(3) 0.075(3) 0.040(2) -0.019(2) 0.030(2) -0.023(2)
C20 0.0305(16) 0.0245(16) 0.0298(16) 0.0006(13) 0.0070(12) 0.0033(13)
C21 0.0318(16) 0.0252(16) 0.0366(17) -0.0029(13) 0.0053(13) 0.0047(13)
C22 0.042(2) 0.0375(19) 0.0350(18) -0.0073(15) 0.0004(15) -0.0012(16)
C23 0.056(2) 0.0245(17) 0.0411(19) -0.0074(14) 0.0131(16) -0.0004(16)
C24 0.0443(19) 0.0249(16) 0.0390(18) 0.0044(14) 0.0155(15) 0.0089(14)
C25 0.0335(16) 0.0305(17) 0.0266(15) 0.0032(12) 0.0078(13) 0.0050(13)
C26 0.0222(14) 0.0281(16) 0.0303(15) -0.0013(12) 0.0052(12) 0.0025(12)
C27 0.0283(15) 0.0294(17) 0.0313(16) -0.0016(13) 0.0057(13) 0.0083(13)
C28 0.0313(17) 0.0387(19) 0.0325(17) 0.0088(14) 0.0091(13) 0.0051(14)
C29 0.0289(16) 0.0256(16) 0.0416(18) 0.0084(14) 0.0045(13) 0.0024(13)
C30 0.0310(16) 0.0229(16) 0.0408(18) -0.0033(13) 0.0031(14) 0.0033(13)
C31 0.0283(15) 0.0312(17) 0.0269(15) -0.0021(13) 0.0047(12) -0.0001(13)
C32 0.0286(16) 0.0239(15) 0.0291(16) -0.0002(12) 0.0049(12) 0.0028(12)
C33 0.0326(17) 0.0332(18) 0.0324(17) 0.0007(13) 0.0108(14) 0.0028(13)
C34 0.0278(17) 0.043(2) 0.044(2) 0.0011(15) 0.0115(15) -0.0003(14)
C35 0.0283(17) 0.0412(19) 0.0396(19) -0.0031(15) -0.0016(14) -0.0052(15)
C36 0.0386(18) 0.0316(17) 0.0259(16) -0.0012(13) 0.0020(13) -0.0015(14)
C37 0.0289(16) 0.0262(16) 0.0327(17) 0.0001(12) 0.0092(13) 0.0018(12)
C38 0.0304(16) 0.0270(15) 0.0285(16) -0.0049(13) 0.0062(12) -0.0017(13)
C39 0.0334(17) 0.0304(18) 0.0408(19) 0.0014(15) 0.0075(14) 0.0032(14)
C40 0.051(2) 0.040(2) 0.043(2) 0.0050(16) 0.0162(17) -0.0076(17)
C41 0.036(2) 0.059(2) 0.050(2) -0.0088(19) 0.0231(17) -0.0127(18)
C42 0.0279(17) 0.049(2) 0.0389(19) -0.0068(17) 0.0100(14) 0.0020(16)
C43 0.0318(17) 0.0311(17) 0.0308(17) -0.0018(13) 0.0062(13) 0.0004(13)
B1 0.0255(17) 0.0265(17) 0.0270(17) -0.0014(14) 0.0060(13) 0.0036(14)
N1 0.0293(14) 0.0328(14) 0.0353(15) -0.0074(12) 0.0092(11) -0.0010(12)
N2 0.0339(15) 0.0346(16) 0.0540(18) -0.0076(13) 0.0208(13) -0.0010(12)
F1 0.0330(10) 0.0347(11) 0.0449(12) -0.0074(8) -0.0049(9) 0.0082(8)
F2 0.0536(13) 0.0483(13) 0.0538(13) -0.0215(11) -0.0125(10) 0.0026(11)
F3 0.0844(17) 0.0299(11) 0.0530(13) -0.0137(10) 0.0066(12) 0.0040(11)
F4 0.0580(13) 0.0294(11) 0.0555(13) 0.0044(9) 0.0170(10) 0.0161(9)
F5 0.0409(11) 0.0388(11) 0.0351(10) 0.0017(8) 0.0018(8) 0.0123(9)
F6 0.0582(14) 0.0349(11) 0.0360(11) -0.0005(8) 0.0214(10) 0.0113(9)
F7 0.0601(14) 0.0507(13) 0.0385(11) 0.0161(10) 0.0201(10) 0.0148(11)
F8 0.0564(14) 0.0306(11) 0.0586(14) 0.0163(10) 0.0101(11) 0.0053(10)
F9 0.0636(14) 0.0279(10) 0.0517(13) -0.0096(9) 0.0102(10) 0.0043(10)
F10 0.0477(11) 0.0345(11) 0.0309(10) -0.0067(8) 0.0113(8) 0.0024(9)
F11 0.0357(11) 0.0582(13) 0.0326(10) -0.0042(9) 0.0135(8) 0.0009(10)
F12 0.0280(11) 0.0822(18) 0.0564(15) -0.0035(11) 0.0146(10) -0.0039(10)
F13 0.0358(12) 0.0814(18) 0.0516(14) -0.0087(13) -0.0046(10) -0.0136(12)
F14 0.0500(12) 0.0520(13) 0.0278(10) -0.0055(9) 0.0050(9) -0.0075(10)
F15 0.0342(10) 0.0489(13) 0.0302(10) -0.0035(8) 0.0115(8) -0.0006(8)
F16 0.0431(11) 0.0360(11) 0.0516(12) 0.0131(9) 0.0118(9) 0.0097(9)
F17 0.0783(17) 0.0554(15) 0.0828(18) 0.0298(13) 0.0375(14) -0.0035(13)
F18 0.0509(14) 0.0826(19) 0.0824(18) 0.0052(15) 0.0366(13) -0.0181(13)
F19 0.0284(11) 0.0724(17) 0.0580(15) -0.0082(11) 0.0124(10) 0.0068(10)
F20 0.0311(10) 0.0429(11) 0.0433(11) 0.0066(9) 0.0084(8) 0.0107(9)
P1 0.0287(4) 0.0308(4) 0.0270(4) -0.0059(3) 0.0097(3) -0.0053(3)
Cl1 0.0639(6) 0.0324(4) 0.0534(5) 0.0115(4) 0.0323(5) 0.0012(4)
Ir1 0.02529(7) 0.02340(7) 0.02465(7) -0.00074(4) 0.00722(5) -0.00067(4)

loop_
_atom_type_symbol
_atom_type_description
_atom_type_scat_dispersion_real
_atom_type_scat_dispersion_imag
_atom_type_scat_source
C C 0.0033 0.0016 'International Tables Vol C Tables 4.2.6.8 and 6.1.1.4'
H H 0.0000 0.0000 'International Tables Vol C Tables 4.2.6.8 and 6.1.1.4'
B B 0.0013 0.0007 'International Tables Vol C Tables 4.2.6.8 and 6.1.1.4'
N N 0.0061 0.0033 'International Tables Vol C Tables 4.2.6.8 and 6.1.1.4'
F F 0.0171 0.0103 'International Tables Vol C Tables 4.2.6.8 and 6.1.1.4'
P P 0.1023 0.0942 'International Tables Vol C Tables 4.2.6.8 and 6.1.1.4'
Cl Cl 0.1484 0.1585 'International Tables Vol C Tables 4.2.6.8 and 6.1.1.4'
Ir Ir -1.4442 7.9887 'International Tables Vol C Tables 4.2.6.8 and 6.1.1.4'

loop_
_geom_angle_atom_site_label_1
_geom_angle_atom_site_label_2
_geom_angle_atom_site_label_3
_geom_angle
C5 C1 C2 107.6(3)
C5 C1 C6 125.2(3)
C2 C1 C6 126.0(3)
C5 C1 Ir1 70.57(17)
C2 C1 Ir1 70.00(17)
C6 C1 Ir1 134.7(2)
C3 C2 C1 108.1(3)
C3 C2 C7 125.7(3)
C1 C2 C7 125.6(3)
C3 C2 Ir1 71.95(18)
C1 C2 Ir1 71.27(17)
C7 C2 Ir1 129.1(2)
C2 C3 C4 108.4(3)
C2 C3 C8 126.6(3)
C4 C3 C8 124.9(3)
C2 C3 Ir1 69.88(17)
C4 C3 Ir1 69.89(17)
C8 C3 Ir1 127.1(2)
C5 C4 C3 106.9(3)
C5 C4 C9 127.2(3)
C3 C4 C9 125.6(3)
C5 C4 Ir1 70.92(17)
C3 C4 Ir1 71.09(17)
C9 C4 Ir1 126.9(2)
C4 C5 C1 108.8(3)
C4 C5 C10 125.6(3)
C1 C5 C10 125.6(3)
C4 C5 Ir1 70.72(17)
C1 C5 Ir1 70.83(17)
C10 C5 Ir1 124.9(2)
C1 C6 H6A 109.5
C1 C6 H6B 109.5
H6A C6 H6B 109.5
C1 C6 H6C 109.5
H6A C6 H6C 109.5
H6B C6 H6C 109.5
C2 C7 H7A 109.5
C2 C7 H7B 109.5
H7A C7 H7B 109.5
C2 C7 H7C 109.5
H7A C7 H7C 109.5
H7B C7 H7C 109.5
C3 C8 H8A 109.5
C3 C8 H8B 109.5
H8A C8 H8B 109.5
C3 C8 H8C 109.5
H8A C8 H8C 109.5
H8B C8 H8C 109.5
C4 C9 H9A 109.5
C4 C9 H9B 109.5
H9A C9 H9B 109.5
C4 C9 H9C 109.5
H9A C9 H9C 109.5
H9B C9 H9C 109.5
C5 C10 H10A 109.5
C5 C10 H10B 109.5
H10A C10 H10B 109.5
C5 C10 H10C 109.5
H10A C10 H10C 109.5
H10B C10 H10C 109.5
N1 C11 N2 109.5(3)
N1 C11 P1 105.2(2)
N2 C11 P1 145.2(3)
C13 C12 N2 107.4(3)
C13 C12 H12 126.3
N2 C12 H12 126.3
C12 C13 N1 107.4(3)
C12 C13 H13 126.3
N1 C13 H13 126.3
C15 C14 C16 112.8(3)
C15 C14 P1 111.0(2)
C16 C14 P1 111.5(3)
C15 C14 H14 107.1
C16 C14 H14 107.1
P1 C14 H14 107.1
C14 C15 H15A 109.5
C14 C15 H15B 109.5
H15A C15 H15B 109.5
C14 C15 H15C 109.5
H15A C15 H15C 109.5
H15B C15 H15C 109.5
C14 C16 H16A 109.5
C14 C16 H16B 109.5
H16A C16 H16B 109.5
C14 C16 H16C 109.5
H16A C16 H16C 109.5
H16B C16 H16C 109.5
C19 C17 C18 112.3(3)
C19 C17 P1 114.2(3)
C18 C17 P1 109.8(2)
C19 C17 H17 106.7
C18 C17 H17 106.7
P1 C17 H17 106.7
C17 C18 H18A 109.5
C17 C18 H18B 109.5
H18A C18 H18B 109.5
C17 C18 H18C 109.5
H18A C18 H18C 109.5
H18B C18 H18C 109.5
C17 C19 H19A 109.5
C17 C19 H19B 109.5
H19A C19 H19B 109.5
C17 C19 H19C 109.5
H19A C19 H19C 109.5
H19B C19 H19C 109.5
C25 C20 C21 113.0(3)
C25 C20 B1 128.0(3)
C21 C20 B1 118.8(3)
F1 C21 C22 115.5(3)
F1 C21 C20 119.3(3)
C22 C21 C20 125.2(3)
F2 C22 C21 120.8(3)
F2 C22 C23 119.9(3)
C21 C22 C23 119.3(3)
F3 C23 C24 121.2(3)
F3 C23 C22 120.4(3)
C24 C23 C22 118.4(3)
F4 C24 C23 119.4(3)
F4 C24 C25 120.2(3)
C23 C24 C25 120.3(3)
F5 C25 C24 115.1(3)
F5 C25 C20 121.1(3)
C24 C25 C20 123.8(3)
C27 C26 C31 112.8(3)
C27 C26 B1 127.5(3)
C31 C26 B1 119.3(3)
F6 C27 C26 121.4(3)
F6 C27 C28 114.1(3)
C26 C27 C28 124.5(3)
F7 C28 C29 119.8(3)
F7 C28 C27 120.8(3)
C29 C28 C27 119.4(3)
F8 C29 C30 120.8(3)
F8 C29 C28 120.2(3)
C30 C29 C28 119.0(3)
F9 C30 C29 119.4(3)
F9 C30 C31 121.0(3)
C29 C30 C31 119.5(3)
F10 C31 C30 116.5(3)
F10 C31 C26 118.8(3)
C30 C31 C26 124.7(3)
C37 C32 C33 113.4(3)
C37 C32 B1 127.1(3)
C33 C32 B1 119.1(3)
F11 C33 C34 116.5(3)
F11 C33 C32 119.3(3)
C34 C33 C32 124.2(3)
F12 C34 C35 119.9(3)
F12 C34 C33 120.7(3)
C35 C34 C33 119.5(3)
F13 C35 C36 120.3(3)
F13 C35 C34 120.8(3)
C36 C35 C34 118.9(3)
F14 C36 C35 119.9(3)
F14 C36 C37 120.0(3)
C35 C36 C37 120.1(3)
F15 C37 C32 121.4(3)
F15 C37 C36 114.7(3)
C32 C37 C36 123.8(3)
C43 C38 C39 112.7(3)
C43 C38 B1 127.9(3)
C39 C38 B1 118.9(3)
F16 C39 C40 116.1(3)
F16 C39 C38 118.6(3)
C40 C39 C38 125.3(3)
F17 C40 C41 120.8(3)
F17 C40 C39 120.4(3)
C41 C40 C39 118.7(3)
F18 C41 C42 120.5(4)
F18 C41 C40 120.3(4)
C42 C41 C40 119.2(3)
F19 C42 C41 120.1(3)
F19 C42 C43 119.8(3)
C41 C42 C43 120.1(3)
F20 C43 C42 114.8(3)
F20 C43 C38 121.1(3)
C42 C43 C38 124.0(3)
C20 B1 C38 101.3(2)
C20 B1 C26 113.0(3)
C38 B1 C26 113.3(2)
C20 B1 C32 115.0(2)
C38 B1 C32 113.1(3)
C26 B1 C32 101.8(2)
C11 N1 C13 108.0(3)
C11 N1 Ir1 105.8(2)
C13 N1 Ir1 146.1(2)
C11 N2 C12 107.6(3)
C11 N2 H2 126.2
C12 N2 H2 126.2
C11 P1 C14 105.43(16)
C11 P1 C17 108.14(15)
C14 P1 C17 108.24(17)
C11 P1 Ir1 82.00(10)
C14 P1 Ir1 125.95(12)
C17 P1 Ir1 120.17(13)
N1 Ir1 C2 159.29(12)
N1 Ir1 C4 113.42(11)
C2 Ir1 C4 65.21(12)
N1 Ir1 C5 100.73(11)
C2 Ir1 C5 64.78(12)
C4 Ir1 C5 38.37(11)
N1 Ir1 C1 120.82(11)
C2 Ir1 C1 38.73(11)
C4 Ir1 C1 64.81(12)
C5 Ir1 C1 38.61(11)
N1 Ir1 C3 150.48(11)
C2 Ir1 C3 38.17(11)
C4 Ir1 C3 39.02(12)
C5 Ir1 C3 64.19(11)
C1 Ir1 C3 64.10(12)
N1 Ir1 P1 66.88(7)
C2 Ir1 P1 112.01(9)
C4 Ir1 P1 173.46(8)
C5 Ir1 P1 135.26(8)
C1 Ir1 P1 109.16(8)
C3 Ir1 P1 141.94(9)
N1 Ir1 Cl1 83.58(8)
C2 Ir1 Cl1 117.13(9)
C4 Ir1 Cl1 98.90(9)
C5 Ir1 Cl1 135.32(8)
C1 Ir1 Cl1 154.05(8)
C3 Ir1 Cl1 90.40(9)
P1 Ir1 Cl1 87.64(3)

loop_
_geom_bond_atom_site_label_1
_geom_bond_atom_site_label_2
_geom_bond_distance
C1 C5 1.440(4)
C1 C2 1.440(4)
C1 C6 1.487(4)
C1 Ir1 2.180(3)
C2 C3 1.423(4)
C2 C7 1.498(4)
C2 Ir1 2.163(3)
C3 C4 1.457(4)
C3 C8 1.488(4)
C3 Ir1 2.190(3)
C4 C5 1.429(4)
C4 C9 1.480(4)
C4 Ir1 2.174(3)
C5 C10 1.500(4)
C5 Ir1 2.176(3)
C6 H6A 0.9700
C6 H6B 0.9700
C6 H6C 0.9700
C7 H7A 0.9700
C7 H7B 0.9700
C7 H7C 0.9700
C8 H8A 0.9700
C8 H8B 0.9700
C8 H8C 0.9700
C9 H9A 0.9700
C9 H9B 0.9700
C9 H9C 0.9700
C10 H10A 0.9700
C10 H10B 0.9700
C10 H10C 0.9700
C11 N1 1.313(4)
C11 N2 1.342(4)
C11 P1 1.799(3)
C12 C13 1.354(5)
C12 N2 1.358(4)
C12 H12 0.9400
C13 N1 1.368(4)
C13 H13 0.9400
C14 C15 1.525(5)
C14 C16 1.541(5)
C14 P1 1.832(3)
C14 H14 0.9900
C15 H15A 0.9700
C15 H15B 0.9700
C15 H15C 0.9700
C16 H16A 0.9700
C16 H16B 0.9700
C16 H16C 0.9700
C17 C19 1.516(5)
C17 C18 1.526(5)
C17 P1 1.839(3)
C17 H17 0.9900
C18 H18A 0.9700
C18 H18B 0.9700
C18 H18C 0.9700
C19 H19A 0.9700
C19 H19B 0.9700
C19 H19C 0.9700
C20 C25 1.383(4)
C20 C21 1.385(4)
C20 B1 1.648(5)
C21 F1 1.353(3)
C21 C22 1.366(4)
C22 F2 1.349(4)
C22 C23 1.380(5)
C23 F3 1.336(4)
C23 C24 1.364(5)
C24 F4 1.352(4)
C24 C25 1.382(4)
C25 F5 1.354(3)
C26 C27 1.375(4)
C26 C31 1.395(4)
C26 B1 1.656(5)
C27 F6 1.352(3)
C27 C28 1.385(4)
C28 F7 1.345(4)
C28 C29 1.372(5)
C29 F8 1.338(4)
C29 C30 1.362(5)
C30 F9 1.339(4)
C30 C31 1.372(4)
C31 F10 1.351(3)
C32 C37 1.375(4)
C32 C33 1.391(4)
C32 B1 1.664(4)
C33 F11 1.348(4)
C33 C34 1.373(5)
C34 F12 1.338(4)
C34 C35 1.371(5)
C35 F13 1.346(4)
C35 C36 1.356(5)
C36 F14 1.355(4)
C36 C37 1.386(4)
C37 F15 1.349(4)
C38 C43 1.383(4)
C38 C39 1.391(5)
C38 B1 1.654(5)
C39 F16 1.358(4)
C39 C40 1.373(5)
C40 F17 1.337(4)
C40 C41 1.370(5)
C41 F18 1.347(4)
C41 C42 1.364(6)
C42 F19 1.344(4)
C42 C43 1.378(5)
C43 F20 1.350(4)
N1 Ir1 2.118(3)
N2 H2 0.8700
P1 Ir1 2.3841(8)
Cl1 Ir1 2.4001(9)
